data_1552406
loop_
_publ_author_name
'Lawrence, Samuel R.'
'Ohlin, C. Andr\'e'
'Cordes, David Bradford'
'Slawin, Alexandra'
'Stasch, Andreas'

_publ_section_title
;
 Hydrocarbon-soluble, hexaanionic fulleride complexes of magnesium
;
_journal_name_full 'Chemical Science'
_journal_paper_doi 10.1039/C9SC03857D
_journal_year 2019
_chemical_formula_moiety 'C42 H50 Mg2 N4'
_chemical_formula_sum 'C42 H50 Mg2 N4'
_chemical_formula_weight 659.49
_chemical_properties_physical Air-sensitive
_space_group_crystal_system monoclinic
_space_group_IT_number 15
_space_group_name_Hall '-C 2yc'
_space_group_name_H-M_alt 'C 1 2/c 1'
_symmetry_space_group_name_Hall '-C 2yc'
_symmetry_space_group_name_H-M 'C 1 2/c 1'
_atom_sites_solution_hydrogens geom
_atom_sites_solution_primary direct
_atom_sites_solution_secondary difmap
_audit_creation_date 2019-01-16
_audit_creation_method 'by CrystalStructure 4.3'
_audit_update_record
;
2019-05-08 deposited with the CCDC.    2019-10-07 downloaded from the CCDC.
;
_cell_angle_alpha 90.0000
_cell_angle_beta 108.991(3)
_cell_angle_gamma 90.0000
_cell_formula_units_Z 4
_cell_length_a 21.1207(6)
_cell_length_b 8.4930(2)
_cell_length_c 23.5701(8)
_cell_measurement_reflns_used 11888
_cell_measurement_temperature 173
_cell_measurement_theta_max 28.91
_cell_measurement_theta_min 2.04
_cell_volume 3997.8(2)
_computing_cell_refinement 'CrysAlisPro 1.171.38.46 (Rigaku OD, 2015)'
_computing_data_collection 'CrysAlisPro 1.171.38.46 (Rigaku OD, 2015)'
_computing_data_reduction 'CrysAlisPro 1.171.38.46 (Rigaku OD, 2015)'
_computing_molecular_graphics 'CrystalStructure 4.3'
_computing_publication_material 'CrystalStructure 4.3 (Rigaku, 2018)'
_computing_structure_refinement 'SHELXL Version 2018/3 (Sheldrick, 2008)'
_computing_structure_solution 'SIR2011 (Burla, et al., 2012)'
_diffrn_ambient_temperature 173
_diffrn_detector_area_resol_mean 5.811
_diffrn_measured_fraction_theta_full 1.000
_diffrn_measured_fraction_theta_max 0.870
_diffrn_measurement_device_type 'Rigaku XtaLAB P200'
_diffrn_measurement_method \w
_diffrn_radiation_type 'Mo K\a'
_diffrn_radiation_wavelength 0.71073
_diffrn_reflns_av_R_equivalents 0.0422
_diffrn_reflns_av_unetI/netI 0.0311
_diffrn_reflns_Laue_measured_fraction_full 1.000
_diffrn_reflns_Laue_measured_fraction_max 0.870
_diffrn_reflns_limit_h_max 28
_diffrn_reflns_limit_h_min -27
_diffrn_reflns_limit_k_max 11
_diffrn_reflns_limit_k_min -11
_diffrn_reflns_limit_l_max 30
_diffrn_reflns_limit_l_min -31
_diffrn_reflns_number 25260
_diffrn_reflns_point_group_measured_fraction_full 1.000
_diffrn_reflns_point_group_measured_fraction_max 0.870
_diffrn_reflns_theta_full 25.242
_diffrn_reflns_theta_max 29.041
_diffrn_reflns_theta_min 1.827
_diffrn_standards_number 0
_exptl_absorpt_coefficient_mu 0.092
_exptl_absorpt_correction_T_max 0.990
_exptl_absorpt_correction_T_min 0.764
_exptl_absorpt_correction_type multi-scan
_exptl_absorpt_process_details
;
CrysAlisPro 1.171.38.46 (Rigaku Oxford Diffraction, 2015)
Empirical absorption correction using spherical harmonics,
 implemented in SCALE3 ABSPACK scaling algorithm.
;
_exptl_crystal_colour yellow
_exptl_crystal_density_diffrn 1.096
_exptl_crystal_density_method 'not measured'
_exptl_crystal_description prism
_exptl_crystal_F_000 1416.00
_exptl_crystal_recrystallization_method 'Re-crystallisation from solvent: Toluene'
_exptl_crystal_size_max 0.310
_exptl_crystal_size_mid 0.190
_exptl_crystal_size_min 0.110
_refine_diff_density_max 0.278
_refine_diff_density_min -0.248
_refine_ls_extinction_method none
_refine_ls_goodness_of_fit_ref 1.066
_refine_ls_hydrogen_treatment constr
_refine_ls_number_parameters 223
_refine_ls_number_reflns 4657
_refine_ls_number_restraints 0
_refine_ls_R_factor_all 0.0532
_refine_ls_R_factor_gt 0.0457
_refine_ls_shift/su_max 0.001
_refine_ls_structure_factor_coef Fsqd
_refine_ls_weighting_details 'w = 1/[\s^2^(Fo^2^)+(0.0828P)^2^+1.3929P] where P=(Fo^2^+2Fc^2^)/3'
_refine_ls_weighting_scheme calc
_refine_ls_wR_factor_gt 0.1379
_refine_ls_wR_factor_ref 0.1436
_reflns_Friedel_coverage 0.000
_reflns_number_gt 3900
_reflns_number_total 4657
_reflns_threshold_expression F^2^>2.0\s(F^2^)
_cod_data_source_file c9sc03857d2.cif
_cod_data_source_block 1d
_cod_database_code 1552406

loop_
_space_group_symop_operation_xyz
'x, y, z'
'-x, y, -z+1/2'
'x+1/2, y+1/2, z'
'-x+1/2, y+1/2, -z+1/2'
'-x, -y, -z'
'x, -y, z-1/2'
'-x+1/2, -y+1/2, -z'
'x+1/2, -y+1/2, z-1/2'

loop_
_atom_site_label
_atom_site_type_symbol
_atom_site_fract_x
_atom_site_fract_y
_atom_site_fract_z
_atom_site_U_iso_or_equiv
_atom_site_adp_type
_atom_site_occupancy
_atom_site_site_symmetry_order
_atom_site_calc_flag
_atom_site_refinement_flags_posn
_atom_site_refinement_flags_adp
Mg1 Mg 0.44358(2) 0.17224(6) 0.26923(2) 0.03397(15) Uani 1 1 d . .
N1 N 0.34940(5) 0.08346(12) 0.23072(5) 0.0320(2) Uani 1 1 d . .
N2 N 0.42677(5) 0.21768(12) 0.34824(4) 0.0308(2) Uani 1 1 d . .
C1 C 0.23519(7) 0.00653(18) 0.22425(7) 0.0435(3) Uani 1 1 d . .
H1A H 0.240130 -0.099809 0.210104 0.052 Uiso 1 1 calc R U
H1B H 0.213168 0.074241 0.189799 0.052 Uiso 1 1 calc R U
H1C H 0.207975 0.002260 0.250878 0.052 Uiso 1 1 calc R U
C2 C 0.30343(6) 0.07267(14) 0.25809(6) 0.0311(3) Uani 1 1 d . .
C3 C 0.31338(6) 0.12048(15) 0.31710(6) 0.0318(3) Uani 1 1 d . .
H3 H 0.276176 0.105716 0.330795 0.038 Uiso 1 1 calc R U
C4 C 0.37037(6) 0.18722(14) 0.35917(5) 0.0306(3) Uani 1 1 d . .
C5 C 0.36395(7) 0.2262(2) 0.41966(6) 0.0429(3) Uani 1 1 d . .
H5A H 0.317420 0.211209 0.418131 0.051 Uiso 1 1 calc R U
H5B H 0.377066 0.336034 0.429792 0.051 Uiso 1 1 calc R U
H5C H 0.393212 0.156723 0.450257 0.051 Uiso 1 1 calc R U
C6 C 0.33340(6) 0.01990(17) 0.17139(6) 0.0360(3) Uani 1 1 d . .
C7 C 0.30430(7) 0.1157(2) 0.12138(6) 0.0473(4) Uani 1 1 d . .
C8 C 0.28991(9) 0.0487(3) 0.06452(7) 0.0644(5) Uani 1 1 d . .
H8 H 0.269611 0.111483 0.030030 0.077 Uiso 1 1 calc R U
C9 C 0.30435(10) -0.1049(3) 0.05740(9) 0.0736(7) Uani 1 1 d . .
H9 H 0.293576 -0.148178 0.018225 0.088 Uiso 1 1 calc R U
C10 C 0.33444(10) -0.1978(2) 0.10664(10) 0.0670(6) Uani 1 1 d . .
H10 H 0.344679 -0.304417 0.101126 0.080 Uiso 1 1 calc R U
C11 C 0.35014(8) -0.13690(19) 0.16473(8) 0.0476(4) Uani 1 1 d . .
C12 C 0.28946(11) 0.2855(2) 0.12824(8) 0.0685(5) Uani 1 1 d . .
H12A H 0.270202 0.333425 0.088502 0.082 Uiso 1 1 calc R U
H12B H 0.330971 0.340361 0.150410 0.082 Uiso 1 1 calc R U
H12C H 0.257491 0.294030 0.150313 0.082 Uiso 1 1 calc R U
C13 C 0.38392(10) -0.2360(2) 0.21872(10) 0.0661(5) Uani 1 1 d . .
H13A H 0.428523 -0.193195 0.239650 0.079 Uiso 1 1 calc R U
H13B H 0.388145 -0.344254 0.206041 0.079 Uiso 1 1 calc R U
H13C H 0.357175 -0.235254 0.245783 0.079 Uiso 1 1 calc R U
C14 C 0.48350(6) 0.27455(16) 0.39626(5) 0.0328(3) Uani 1 1 d . .
C15 C 0.49672(7) 0.43548(17) 0.40341(6) 0.0410(3) Uani 1 1 d . .
C16 C 0.55372(8) 0.4855(2) 0.44910(7) 0.0507(4) Uani 1 1 d . .
H16 H 0.563268 0.594894 0.454465 0.061 Uiso 1 1 calc R U
C17 C 0.59640(7) 0.3785(2) 0.48661(7) 0.0538(4) Uani 1 1 d . .
H17 H 0.634750 0.414226 0.517864 0.065 Uiso 1 1 calc R U
C18 C 0.58338(7) 0.2197(2) 0.47872(7) 0.0495(4) Uani 1 1 d . .
H18 H 0.613041 0.146679 0.504704 0.059 Uiso 1 1 calc R U
C19 C 0.52721(7) 0.16399(17) 0.43308(6) 0.0392(3) Uani 1 1 d . .
C20 C 0.45054(9) 0.55376(19) 0.36311(9) 0.0612(5) Uani 1 1 d . .
H20A H 0.406999 0.550764 0.369557 0.073 Uiso 1 1 calc R U
H20B H 0.444644 0.528274 0.321147 0.073 Uiso 1 1 calc R U
H20C H 0.469869 0.659344 0.372351 0.073 Uiso 1 1 calc R U
C21 C 0.51459(8) -0.00893(19) 0.42359(7) 0.0511(4) Uani 1 1 d . .
H21A H 0.551059 -0.067518 0.452339 0.061 Uiso 1 1 calc R U
H21B H 0.512382 -0.036790 0.382637 0.061 Uiso 1 1 calc R U
H21C H 0.472076 -0.035726 0.429564 0.061 Uiso 1 1 calc R U

loop_
_atom_site_aniso_label
_atom_site_aniso_U_11
_atom_site_aniso_U_22
_atom_site_aniso_U_33
_atom_site_aniso_U_23
_atom_site_aniso_U_13
_atom_site_aniso_U_12
Mg1 0.0253(2) 0.0496(3) 0.0246(2) -0.00300(17) 0.00474(17) -0.00326(17)
N1 0.0282(5) 0.0381(5) 0.0251(5) -0.0030(4) 0.0024(4) -0.0026(4)
N2 0.0268(5) 0.0379(5) 0.0234(5) -0.0020(4) 0.0022(4) -0.0011(4)
C1 0.0315(7) 0.0543(8) 0.0415(8) -0.0122(6) 0.0076(6) -0.0119(6)
C2 0.0266(6) 0.0305(6) 0.0319(6) -0.0005(5) 0.0035(5) -0.0010(4)
C3 0.0272(6) 0.0361(6) 0.0308(6) 0.0006(5) 0.0078(5) -0.0006(5)
C4 0.0307(6) 0.0331(6) 0.0250(6) 0.0014(5) 0.0048(5) 0.0034(4)
C5 0.0374(7) 0.0615(9) 0.0287(7) -0.0050(6) 0.0093(5) 0.0016(6)
C6 0.0293(6) 0.0468(7) 0.0297(6) -0.0091(5) 0.0065(5) -0.0082(5)
C7 0.0391(7) 0.0688(10) 0.0292(7) -0.0021(7) 0.0042(6) -0.0073(7)
C8 0.0517(9) 0.1090(16) 0.0278(8) -0.0098(9) 0.0064(7) -0.0252(10)
C9 0.0666(12) 0.1157(18) 0.0475(10) -0.0428(12) 0.0311(9) -0.0468(12)
C10 0.0665(11) 0.0691(11) 0.0808(14) -0.0418(11) 0.0454(11) -0.0303(9)
C11 0.0433(8) 0.0478(8) 0.0564(9) -0.0142(7) 0.0226(7) -0.0116(6)
C12 0.0774(13) 0.0700(12) 0.0478(10) 0.0183(9) 0.0060(9) 0.0130(10)
C13 0.0676(11) 0.0430(9) 0.0919(14) 0.0030(9) 0.0317(10) 0.0060(8)
C14 0.0273(6) 0.0439(7) 0.0233(6) -0.0053(5) 0.0031(5) -0.0006(5)
C15 0.0365(7) 0.0450(7) 0.0358(7) -0.0053(6) 0.0039(6) -0.0020(6)
C16 0.0421(8) 0.0543(9) 0.0489(9) -0.0168(7) 0.0056(7) -0.0110(6)
C17 0.0304(7) 0.0781(11) 0.0419(8) -0.0196(8) -0.0033(6) -0.0036(7)
C18 0.0333(7) 0.0695(10) 0.0349(7) -0.0060(7) -0.0035(6) 0.0113(7)
C19 0.0336(7) 0.0507(8) 0.0287(6) -0.0025(6) 0.0036(5) 0.0065(5)
C20 0.0615(10) 0.0420(8) 0.0619(11) 0.0012(7) -0.0049(8) -0.0007(7)
C21 0.0511(9) 0.0486(8) 0.0439(8) 0.0025(7) 0.0020(7) 0.0114(7)

loop_
_atom_type_symbol
_atom_type_description
_atom_type_scat_dispersion_real
_atom_type_scat_dispersion_imag
_atom_type_scat_source
C C 0.0033 0.0016
;
International Tables for Crystallography
(Vol. C, Tables 4.2.6.8 and 6.1.1.4)
;
H H 0.0000 0.0000
;
International Tables for Crystallography
(Vol. C, Table 6.1.1.4)
;
Mg Mg 0.0486 0.0363
;
International Tables for Crystallography
(Vol. C, Tables 4.2.6.8 and 6.1.1.4)
;
N N 0.0061 0.0033
;
International Tables for Crystallography
(Vol. C, Tables 4.2.6.8 and 6.1.1.4)
;

loop_
_geom_angle_atom_site_label_1
_geom_angle_atom_site_label_2
_geom_angle_atom_site_label_3
_geom_angle
_geom_angle_site_symmetry_3
N2 Mg1 N1 92.39(4) .
N2 Mg1 Mg1 135.30(4) 2_655
N1 Mg1 Mg1 131.42(4) 2_655
C2 N1 C6 117.96(10) .
C2 N1 Mg1 124.61(8) .
C6 N1 Mg1 117.32(8) .
C4 N2 C14 118.99(10) .
C4 N2 Mg1 125.09(8) .
C14 N2 Mg1 115.68(8) .
C2 C1 H1A 109.5 .
C2 C1 H1B 109.5 .
H1A C1 H1B 109.5 .
C2 C1 H1C 109.5 .
H1A C1 H1C 109.5 .
H1B C1 H1C 109.5 .
N1 C2 C3 124.37(11) .
N1 C2 C1 119.38(11) .
C3 C2 C1 116.25(11) .
C2 C3 C4 129.50(11) .
C2 C3 H3 115.3 .
C4 C3 H3 115.3 .
N2 C4 C3 124.03(11) .
N2 C4 C5 120.21(11) .
C3 C4 C5 115.75(11) .
C4 C5 H5A 109.5 .
C4 C5 H5B 109.5 .
H5A C5 H5B 109.5 .
C4 C5 H5C 109.5 .
H5A C5 H5C 109.5 .
H5B C5 H5C 109.5 .
C7 C6 C11 121.08(14) .
C7 C6 N1 120.18(13) .
C11 C6 N1 118.68(13) .
C8 C7 C6 118.08(17) .
C8 C7 C12 120.62(17) .
C6 C7 C12 121.30(14) .
C9 C8 C7 121.42(19) .
C9 C8 H8 119.3 .
C7 C8 H8 119.3 .
C8 C9 C10 120.35(16) .
C8 C9 H9 119.8 .
C10 C9 H9 119.8 .
C9 C10 C11 120.76(18) .
C9 C10 H10 119.6 .
C11 C10 H10 119.6 .
C10 C11 C6 118.26(17) .
C10 C11 C13 121.30(17) .
C6 C11 C13 120.44(15) .
C7 C12 H12A 109.5 .
C7 C12 H12B 109.5 .
H12A C12 H12B 109.5 .
C7 C12 H12C 109.5 .
H12A C12 H12C 109.5 .
H12B C12 H12C 109.5 .
C11 C13 H13A 109.5 .
C11 C13 H13B 109.5 .
H13A C13 H13B 109.5 .
C11 C13 H13C 109.5 .
H13A C13 H13C 109.5 .
H13B C13 H13C 109.5 .
C15 C14 C19 121.08(12) .
C15 C14 N2 120.48(11) .
C19 C14 N2 118.32(12) .
C14 C15 C16 118.72(13) .
C14 C15 C20 121.03(12) .
C16 C15 C20 120.24(14) .
C17 C16 C15 120.91(15) .
C17 C16 H16 119.5 .
C15 C16 H16 119.5 .
C18 C17 C16 119.93(13) .
C18 C17 H17 120.0 .
C16 C17 H17 120.0 .
C17 C18 C19 121.15(14) .
C17 C18 H18 119.4 .
C19 C18 H18 119.4 .
C18 C19 C14 118.17(14) .
C18 C19 C21 120.79(13) .
C14 C19 C21 121.03(12) .
C15 C20 H20A 109.5 .
C15 C20 H20B 109.5 .
H20A C20 H20B 109.5 .
C15 C20 H20C 109.5 .
H20A C20 H20C 109.5 .
H20B C20 H20C 109.5 .
C19 C21 H21A 109.5 .
C19 C21 H21B 109.5 .
H21A C21 H21B 109.5 .
C19 C21 H21C 109.5 .
H21A C21 H21C 109.5 .
H21B C21 H21C 109.5 .

loop_
_geom_bond_atom_site_label_1
_geom_bond_atom_site_label_2
_geom_bond_distance
_geom_bond_site_symmetry_2
Mg1 N2 2.0429(11) .
Mg1 N1 2.0430(11) .
Mg1 Mg1 2.8120(8) 2_655
N1 C2 1.3322(17) .
N1 C6 1.4330(16) .
N2 C4 1.3236(16) .
N2 C14 1.4379(15) .
C1 C2 1.5103(17) .
C1 H1A 0.9800 .
C1 H1B 0.9800 .
C1 H1C 0.9800 .
C2 C3 1.3978(18) .
C3 C4 1.4058(17) .
C3 H3 0.9500 .
C4 C5 1.5122(18) .
C5 H5A 0.9800 .
C5 H5B 0.9800 .
C5 H5C 0.9800 .
C6 C7 1.399(2) .
C6 C11 1.400(2) .
C7 C8 1.395(2) .
C7 C12 1.496(3) .
C8 C9 1.362(3) .
C8 H8 0.9500 .
C9 C10 1.376(3) .
C9 H9 0.9500 .
C10 C11 1.399(2) .
C10 H10 0.9500 .
C11 C13 1.499(3) .
C12 H12A 0.9800 .
C12 H12B 0.9800 .
C12 H12C 0.9800 .
C13 H13A 0.9800 .
C13 H13B 0.9800 .
C13 H13C 0.9800 .
C14 C15 1.394(2) .
C14 C19 1.4020(19) .
C15 C16 1.3951(19) .
C15 C20 1.503(2) .
C16 C17 1.379(2) .
C16 H16 0.9500 .
C17 C18 1.377(3) .
C17 H17 0.9500 .
C18 C19 1.3992(19) .
C18 H18 0.9500 .
C19 C21 1.496(2) .
C20 H20A 0.9800 .
C20 H20B 0.9800 .
C20 H20C 0.9800 .
C21 H21A 0.9800 .
C21 H21B 0.9800 .
C21 H21C 0.9800 .

loop_
_geom_torsion_atom_site_label_1
_geom_torsion_atom_site_label_2
_geom_torsion_atom_site_label_3
_geom_torsion_atom_site_label_4
_geom_torsion
C6 N1 C2 C3 175.93(12)
Mg1 N1 C2 C3 -0.12(17)
C6 N1 C2 C1 -4.76(17)
Mg1 N1 C2 C1 179.19(9)
N1 C2 C3 C4 0.1(2)
C1 C2 C3 C4 -179.27(13)
C14 N2 C4 C3 -175.14(11)
Mg1 N2 C4 C3 -0.86(17)
C14 N2 C4 C5 5.67(18)
Mg1 N2 C4 C5 179.94(9)
C2 C3 C4 N2 0.5(2)
C2 C3 C4 C5 179.71(13)
C2 N1 C6 C7 91.71(15)
Mg1 N1 C6 C7 -91.95(13)
C2 N1 C6 C11 -91.07(15)
Mg1 N1 C6 C11 85.27(13)
C11 C6 C7 C8 2.6(2)
N1 C6 C7 C8 179.70(13)
C11 C6 C7 C12 -176.90(15)
N1 C6 C7 C12 0.3(2)
C6 C7 C8 C9 -0.8(2)
C12 C7 C8 C9 178.63(17)
C7 C8 C9 C10 -0.7(3)
C8 C9 C10 C11 0.6(3)
C9 C10 C11 C6 1.1(2)
C9 C10 C11 C13 -179.01(17)
C7 C6 C11 C10 -2.7(2)
N1 C6 C11 C10 -179.87(12)
C7 C6 C11 C13 177.40(15)
N1 C6 C11 C13 0.2(2)
C4 N2 C14 C15 -96.07(15)
Mg1 N2 C14 C15 89.12(13)
C4 N2 C14 C19 87.89(15)
Mg1 N2 C14 C19 -86.92(13)
C19 C14 C15 C16 -1.6(2)
N2 C14 C15 C16 -177.51(13)
C19 C14 C15 C20 178.77(15)
N2 C14 C15 C20 2.8(2)
C14 C15 C16 C17 0.0(2)
C20 C15 C16 C17 179.70(17)
C15 C16 C17 C18 0.8(3)
C16 C17 C18 C19 -0.1(3)
C17 C18 C19 C14 -1.4(2)
C17 C18 C19 C21 178.05(15)
C15 C14 C19 C18 2.2(2)
N2 C14 C19 C18 178.26(13)
C15 C14 C19 C21 -177.22(14)
N2 C14 C19 C21 -1.2(2)
